data_2106550
loop_
_publ_author_name
'Legros, J. P.'
'Jeannin, Y. P.'

_publ_section_title
;
 Structure de l'ion my-oxalato-bis(dioxalatodioxouranium(VI), ((U O2)2 (C2
 O4)5 )(6-)
;
_journal_name_full 'Acta Crystallographica B (24,1968-38,1982)'
_journal_page_first 2497
_journal_page_last 2503
_journal_volume 32
_journal_year 1976
_chemical_formula_sum 'C10 H20 K6 O34 U2'
_chemical_name_systematic 'K6 ((U O2)2 (C2 O4)5) (H2 O)10'
_space_group_IT_number 2
_symmetry_space_group_name_Hall '-P 1'
_symmetry_space_group_name_H-M 'P -1'
_cell_angle_alpha 121.4
_cell_angle_beta 104.7
_cell_angle_gamma 63.8
_cell_formula_units_Z 1
_cell_length_a 10.103
_cell_length_b 10.944
_cell_length_c 10.021
_cell_volume 848.156
_citation_journal_id_ASTM ACBCAR
_cod_data_source_file Legros_ACBCAR_1976_1770.cif
_cod_data_source_block C10H20K6O34U2
_cod_original_cell_volume 848.1561
_cod_database_code 2106550

loop_
_symmetry_equiv_pos_as_xyz
x,y,z
-x,-y,-z

loop_
_atom_site_label
_atom_site_type_symbol
_atom_site_fract_x
_atom_site_fract_y
_atom_site_fract_z
_atom_site_occupancy
_atom_site_U_iso_or_equiv
_atom_site_attached_hydrogens
K1 K+1 0.512 0.3412 0.597 1 0.0 0
K2 K+1 0.1416 0.0596 0.9812 1 0.0 0
K3 K+1 0.9107 0.4632 0.2897 1 0.0 0
U1 U+6 0.2403 0.1301 0.6627 1 0.0 0
C1 C+3 0.501 0.094 0.921 1 0.0 0
C2 C+3 0.543 -0.044 0.766 1 0.0 0
C3 C+3 0.161 -0.015 0.286 1 0.0 0
C4 C+3 0.056 0.136 0.35 1 0.0 0
C5 C+3 0.042 0.409 0.959 1 0.0 0
O1 O-2 0.141 0.035 0.688 1 0.0 0
O2 O-2 0.338 0.231 0.646 1 0.0 0
O3 O-2 0.371 0.179 0.908 1 0.0 0
O4 O-2 0.453 -0.064 0.651 1 0.0 0
O5 O-2 0.581 0.126 1.039 1 0.0 0
O6 O-2 0.665 -0.135 0.766 1 0.0 0
O7 O-2 0.249 -0.045 0.392 1 0.0 0
O8 O-2 0.054 0.214 0.495 1 0.0 0
O9 O-2 0.158 -0.105 0.143 1 0.0 0
O10 O-2 -0.027 0.182 0.261 1 0.0 0
O11 O-2 0.099 0.362 0.838 1 0.0 0
O12 O-2 0.05 0.346 1.035 1 0.0 0
O13 O-2 0.782 0.366 0.619 1 0.0 2
O14 O-2 0.202 0.419 0.437 1 0.0 2
O15 O-2 0.69 0.38 0.065 1 0.0 2
O16 O-2 0.364 0.479 0.111 1 0.0 2
O17 O-2 0.588 0.359 0.344 1 0.0 2
